data_1508694
loop_
_publ_author_name
'Mukaeda, Yuki'
'Kato, Takuya'
'Hosokawa, Seijiro'

_publ_section_title
;
 Syn-selective Kobayashi aldol reaction using the E,E-vinylketene silyl
 N,O-acetal.
;
_journal_issue 20
_journal_name_full 'Organic letters'
_journal_page_first 5298
_journal_page_last 5301
_journal_paper_doi 10.1021/ol3024677
_journal_volume 14
_journal_year 2012
_chemical_absolute_configuration ad
_chemical_formula_moiety 'C23 H29 N3 O9'
_chemical_formula_sum 'C23 H29 N3 O9'
_chemical_formula_weight 491.50
_space_group_IT_number 4
_symmetry_cell_setting monoclinic
_symmetry_Int_Tables_number 4
_symmetry_space_group_name_Hall 'P 2yb'
_symmetry_space_group_name_H-M 'P 1 21 1'
_atom_sites_solution_hydrogens geom
_atom_sites_solution_primary direct
_atom_sites_solution_secondary difmap
_cell_angle_alpha 90.0000
_cell_angle_beta 111.243(3)
_cell_angle_gamma 90.0000
_cell_formula_units_Z 2
_cell_length_a 10.2747(5)
_cell_length_b 12.2094(6)
_cell_length_c 10.3190(5)
_cell_measurement_reflns_used 8326
_cell_measurement_temperature 123
_cell_measurement_theta_max 68.20
_cell_measurement_theta_min 3.62
_cell_volume 1206.54(10)
_computing_cell_refinement 'RAPID AUTO'
_computing_data_collection 'RAPID AUTO (Rigaku, ????)'
_computing_data_reduction 'RAPID AUTO'
_computing_molecular_graphics 'CrystalStructure 4.0'
_computing_publication_material 'CrystalStructure 4.0 (Rigaku, 2010)'
_computing_structure_refinement 'SHELXL97 (Sheldrick, 2008)'
_computing_structure_solution 'SIR92 (Altomare, et al., 1994)'
_diffrn_ambient_temperature 123
_diffrn_detector_area_resol_mean 10.000
_diffrn_measured_fraction_theta_full 0.997
_diffrn_measured_fraction_theta_max 0.997
_diffrn_measurement_device_type 'Rigaku R-AXIS RAPID'
_diffrn_measurement_method \w
_diffrn_radiation_type 'Cu K\a'
_diffrn_radiation_wavelength 1.54187
_diffrn_reflns_av_R_equivalents 0.1026
_diffrn_reflns_limit_h_max 12
_diffrn_reflns_limit_h_min -12
_diffrn_reflns_limit_k_max 14
_diffrn_reflns_limit_k_min -14
_diffrn_reflns_limit_l_max 12
_diffrn_reflns_limit_l_min -12
_diffrn_reflns_number 12527
_diffrn_reflns_theta_full 68.25
_diffrn_reflns_theta_max 68.25
_diffrn_standards_number 0
_exptl_absorpt_coefficient_mu 0.888
_exptl_absorpt_correction_T_max 0.701
_exptl_absorpt_correction_T_min 0.628
_exptl_absorpt_correction_type numerical
_exptl_absorpt_process_details 'NUMABS (Rigaku, 1999)'
_exptl_crystal_colour colorless
_exptl_crystal_density_diffrn 1.353
_exptl_crystal_density_method 'not measured'
_exptl_crystal_description prism
_exptl_crystal_F_000 520.00
_exptl_crystal_size_max 0.600
_exptl_crystal_size_mid 0.400
_exptl_crystal_size_min 0.400
_refine_diff_density_max 0.330
_refine_diff_density_min -0.380
_refine_ls_extinction_method none
_refine_ls_goodness_of_fit_ref 0.949
_refine_ls_hydrogen_treatment constr
_refine_ls_number_parameters 316
_refine_ls_number_reflns 4275
_refine_ls_number_restraints 1
_refine_ls_R_factor_gt 0.0696
_refine_ls_shift/su_max 0.000
_refine_ls_structure_factor_coef Fsqd
_refine_ls_weighting_details 'w = 1/[\s^2^(Fo^2^)+(0.0468P)^2^+0.0000P] where P=(Fo^2^+2Fc^2^)/3'
_refine_ls_weighting_scheme calc
_refine_ls_wR_factor_ref 0.1492
_reflns_number_gt 2796
_reflns_number_total 4275
_reflns_threshold_expression F^2^>2.0\s(F^2^)
_cod_data_source_file ol3024677_si_004.cif
_cod_data_source_block isobutyraldehyde_3,5-dinitrobenzoyl
_cod_depositor_comments
;
The following automatic conversions were performed:

'_chemical_absolute_configuration' value 'AD' changed to 'ad'
according to /home/saulius/struct/CIF-dictionaries/cif_core.dic
dictionary named 'cif_core.dic' version 2.4.2 from 2011-04-26.

Automatic conversion script
Id: cif_fix_values 1891 2012-01-12 08:04:46Z andrius 
;
_cod_database_code 1508694

loop_
_symmetry_equiv_pos_site_id
_symmetry_equiv_pos_as_xyz
1 +X,+Y,+Z
2 -X,1/2+Y,-Z

loop_
_atom_site_label
_atom_site_type_symbol
_atom_site_fract_x
_atom_site_fract_y
_atom_site_fract_z
_atom_site_U_iso_or_equiv
_atom_site_adp_type
_atom_site_occupancy
_atom_site_symmetry_multiplicity
_atom_site_calc_flag
_atom_site_refinement_flags
O1 O 0.3196(3) 0.6224(2) 1.1011(3) 0.0296(8) Uani 1.0 2 d .
O2 O 0.3119(3) 0.7905(3) 1.0061(4) 0.0359(8) Uani 1.0 2 d .
O3 O -0.0234(3) 0.2432(3) 0.5554(3) 0.0336(8) Uani 1.0 2 d .
O4 O 0.3694(3) 0.3406(3) 0.5097(4) 0.0340(8) Uani 1.0 2 d .
O5 O 0.3366(4) 0.5787(3) 1.5677(4) 0.0456(10) Uani 1.0 2 d .
O6 O 0.3849(3) 0.3092(3) 0.7290(4) 0.0374(8) Uani 1.0 2 d .
O7 O 0.3202(4) 0.7185(3) 1.6891(4) 0.0463(10) Uani 1.0 2 d .
O8 O 0.3158(4) 1.1065(3) 1.3019(4) 0.0486(10) Uani 1.0 2 d .
O9 O 0.3193(4) 1.0826(3) 1.5111(4) 0.0608(12) Uani 1.0 2 d .
N10 N 0.1705(4) 0.3270(3) 0.5479(4) 0.0271(9) Uani 1.0 2 d .
N11 N 0.3179(5) 1.0483(3) 1.3986(5) 0.0388(11) Uani 1.0 2 d .
N12 N 0.3275(4) 0.6772(3) 1.5845(5) 0.0329(10) Uani 1.0 2 d .
C13 C 0.3174(4) 0.7324(4) 1.1020(5) 0.0257(11) Uani 1.0 2 d .
C14 C 0.3254(5) 0.7053(4) 1.3481(5) 0.0283(11) Uani 1.0 2 d .
C15 C 0.0820(5) 0.2947(4) 0.6172(5) 0.0268(11) Uani 1.0 2 d .
C16 C 0.3253(4) 0.7507(4) 1.4700(5) 0.0256(11) Uani 1.0 2 d .
C17 C 0.4447(5) 0.4994(4) 1.0037(5) 0.0330(12) Uani 1.0 2 d .
C18 C 0.3118(4) 0.5657(4) 0.9719(5) 0.0261(11) Uani 1.0 2 d .
C19 C 0.3203(4) 0.7747(4) 1.2391(5) 0.0257(11) Uani 1.0 2 d .
C20 C 0.3172(5) 0.8871(4) 1.2548(5) 0.0291(11) Uani 1.0 2 d .
C21 C 0.3181(5) 0.9282(4) 1.3802(5) 0.0284(11) Uani 1.0 2 d .
C22 C 0.1590(4) 0.4387(4) 0.7915(5) 0.0276(11) Uani 1.0 2 d .
C23 C 0.1242(5) 0.3202(4) 0.3957(5) 0.0317(11) Uani 1.0 2 d .
C24 C 0.3153(5) 0.3256(4) 0.6102(6) 0.0316(11) Uani 1.0 2 d .
C25 C 0.3213(5) 0.8624(4) 1.4908(5) 0.0289(11) Uani 1.0 2 d .
C26 C 0.1759(5) 0.5005(4) 0.9234(5) 0.0291(11) Uani 1.0 2 d .
C27 C -0.0075(5) 0.3806(4) 0.3142(5) 0.0361(12) Uani 1.0 2 d .
C28 C 0.2582(5) 0.3619(4) 0.3794(5) 0.0329(12) Uani 1.0 2 d .
C29 C -0.0169(6) 0.3998(5) 0.1660(5) 0.0474(14) Uani 1.0 2 d .
C30 C 0.1149(5) 0.3364(4) 0.7621(5) 0.0268(10) Uani 1.0 2 d .
C31 C 0.0486(5) 0.5744(5) 0.8955(6) 0.0409(13) Uani 1.0 2 d .
C32 C 0.0772(5) 0.2590(4) 0.8556(5) 0.0419(13) Uani 1.0 2 d .
C33 C -0.0246(6) 0.4887(4) 0.3799(6) 0.0486(14) Uani 1.0 2 d .
C34 C 0.5716(5) 0.5750(5) 1.0340(6) 0.0513(15) Uani 1.0 2 d .
C35 C 0.4668(6) 0.4174(5) 1.1213(6) 0.0520(15) Uani 1.0 2 d .
H14 H 0.3288 0.6281 1.3382 0.0339 Uiso 1.0 2 calc R
H17 H 0.4354 0.4565 0.9183 0.0396 Uiso 1.0 2 calc R
H18 H 0.3073 0.6218 0.8998 0.0314 Uiso 1.0 2 calc R
H20 H 0.3146 0.9350 1.1813 0.0349 Uiso 1.0 2 calc R
H22 H 0.1823 0.4769 0.7227 0.0331 Uiso 1.0 2 calc R
H23 H 0.1116 0.2412 0.3681 0.0380 Uiso 1.0 2 calc R
H25 H 0.3208 0.8922 1.5756 0.0347 Uiso 1.0 2 calc R
H26 H 0.1789 0.4466 0.9974 0.0349 Uiso 1.0 2 calc R
H27 H -0.0878 0.3327 0.3102 0.0433 Uiso 1.0 2 calc R
H28A H 0.2750 0.3227 0.3028 0.0395 Uiso 1.0 2 calc R
H28B H 0.2511 0.4413 0.3586 0.0395 Uiso 1.0 2 calc R
H29A H -0.1139 0.4154 0.1071 0.0568 Uiso 1.0 2 calc R
H29B H 0.0151 0.3343 0.1314 0.0568 Uiso 1.0 2 calc R
H29C H 0.0421 0.4623 0.1635 0.0568 Uiso 1.0 2 calc R
H31A H 0.0587 0.6164 0.9794 0.0491 Uiso 1.0 2 calc R
H31B H -0.0359 0.5293 0.8697 0.0491 Uiso 1.0 2 calc R
H31C H 0.0414 0.6248 0.8193 0.0491 Uiso 1.0 2 calc R
H32A H 0.1295 0.2783 0.9529 0.0503 Uiso 1.0 2 calc R
H32B H 0.1005 0.1840 0.8381 0.0503 Uiso 1.0 2 calc R
H32C H -0.0232 0.2641 0.8370 0.0503 Uiso 1.0 2 calc R
H33A H -0.1175 0.5190 0.3287 0.0583 Uiso 1.0 2 calc R
H33B H 0.0469 0.5405 0.3764 0.0583 Uiso 1.0 2 calc R
H33C H -0.0143 0.4763 0.4770 0.0583 Uiso 1.0 2 calc R
H34A H 0.5734 0.6280 1.1059 0.0615 Uiso 1.0 2 calc R
H34B H 0.5650 0.6141 0.9489 0.0615 Uiso 1.0 2 calc R
H34C H 0.6573 0.5312 1.0664 0.0615 Uiso 1.0 2 calc R
H35A H 0.4656 0.4560 1.2042 0.0624 Uiso 1.0 2 calc R
H35B H 0.5570 0.3808 1.1426 0.0624 Uiso 1.0 2 calc R
H35C H 0.3918 0.3627 1.0927 0.0624 Uiso 1.0 2 calc R

loop_
_atom_site_aniso_label
_atom_site_aniso_U_11
_atom_site_aniso_U_22
_atom_site_aniso_U_33
_atom_site_aniso_U_12
_atom_site_aniso_U_13
_atom_site_aniso_U_23
O1 0.0446(19) 0.0181(16) 0.0284(19) -0.0005(14) 0.0162(16) -0.0026(14)
O2 0.053(3) 0.0271(19) 0.030(2) -0.0014(15) 0.0178(17) 0.0026(15)
O3 0.0364(19) 0.0319(18) 0.034(2) -0.0090(15) 0.0139(16) -0.0042(15)
O4 0.0314(18) 0.0307(19) 0.044(3) -0.0010(15) 0.0181(17) -0.0026(16)
O5 0.075(3) 0.0190(18) 0.046(3) -0.0057(18) 0.026(2) 0.0008(17)
O6 0.0376(19) 0.040(2) 0.031(2) 0.0053(16) 0.0089(16) -0.0056(17)
O7 0.081(3) 0.034(2) 0.031(3) -0.0036(19) 0.029(2) -0.0054(17)
O8 0.077(3) 0.025(2) 0.046(3) 0.0008(18) 0.025(2) 0.0019(18)
O9 0.110(4) 0.027(2) 0.052(3) 0.003(2) 0.038(3) -0.0067(19)
N10 0.025(2) 0.029(2) 0.030(3) -0.0032(17) 0.0124(17) -0.0049(19)
N11 0.047(3) 0.020(3) 0.049(4) 0.0015(19) 0.016(3) -0.003(3)
N12 0.040(3) 0.028(3) 0.032(3) -0.0058(19) 0.015(2) 0.001(2)
C13 0.022(3) 0.026(3) 0.030(3) -0.0016(19) 0.011(2) -0.004(3)
C14 0.037(3) 0.017(3) 0.033(3) -0.001(2) 0.015(3) -0.002(2)
C15 0.027(3) 0.018(3) 0.033(3) 0.0031(19) 0.008(2) -0.000(2)
C16 0.028(3) 0.021(3) 0.029(3) -0.004(2) 0.012(2) -0.000(2)
C17 0.039(3) 0.035(3) 0.028(3) -0.000(3) 0.015(3) -0.007(3)
C18 0.037(3) 0.022(3) 0.021(3) -0.0007(19) 0.014(3) -0.0039(19)
C19 0.020(3) 0.023(3) 0.033(3) -0.0013(17) 0.009(2) -0.000(2)
C20 0.034(3) 0.019(3) 0.035(4) 0.002(2) 0.014(3) 0.003(2)
C21 0.028(3) 0.015(3) 0.038(4) 0.0005(19) 0.008(3) -0.002(3)
C22 0.033(3) 0.027(3) 0.026(3) -0.001(2) 0.015(3) 0.003(2)
C23 0.031(3) 0.032(3) 0.030(3) -0.004(3) 0.008(2) -0.007(3)
C24 0.036(3) 0.020(3) 0.040(4) 0.002(3) 0.016(3) -0.006(3)
C25 0.038(3) 0.021(3) 0.029(3) -0.0036(19) 0.014(3) -0.006(2)
C26 0.037(3) 0.026(3) 0.026(3) 0.004(2) 0.014(3) 0.001(3)
C27 0.040(3) 0.037(3) 0.032(3) -0.004(3) 0.014(3) -0.001(3)
C28 0.041(3) 0.025(3) 0.033(3) -0.005(2) 0.014(3) -0.006(2)
C29 0.050(4) 0.057(4) 0.036(4) 0.004(3) 0.017(3) 0.003(3)
C30 0.032(3) 0.025(3) 0.028(3) 0.003(2) 0.015(2) 0.001(3)
C31 0.036(3) 0.042(3) 0.045(4) 0.000(3) 0.016(3) -0.008(3)
C32 0.060(4) 0.031(3) 0.041(4) -0.007(3) 0.026(3) 0.002(3)
C33 0.072(4) 0.032(3) 0.041(4) 0.011(3) 0.019(3) 0.003(3)
C34 0.040(3) 0.049(4) 0.064(5) -0.001(3) 0.019(3) -0.014(3)
C35 0.059(4) 0.045(4) 0.052(4) 0.018(3) 0.019(3) 0.006(3)

loop_
_atom_type_symbol
_atom_type_description
_atom_type_scat_dispersion_real
_atom_type_scat_dispersion_imag
_atom_type_scat_source
C C 0.0181 0.0091
;
International Tables for Crystallography
(1992, Vol. C, Tables 4.2.6.8 and 6.1.1.4)
;
H H 0.0000 0.0000
;
International Tables for Crystallography
(1992, Vol. C, Table 6.1.1.4)
;
O O 0.0492 0.0322
;
International Tables for Crystallography
(1992, Vol. C, Tables 4.2.6.8 and 6.1.1.4)
;
N N 0.0311 0.0180
;
International Tables for Crystallography
(1992, Vol. C, Tables 4.2.6.8 and 6.1.1.4)
;

loop_
_geom_angle_atom_site_label_1
_geom_angle_atom_site_label_2
_geom_angle_atom_site_label_3
_geom_angle
_geom_angle_publ_flag
C13 O1 C18 118.7(4) yes
C24 O4 C28 109.4(4) yes
C15 N10 C23 120.7(4) yes
C15 N10 C24 123.0(4) yes
C23 N10 C24 111.8(4) yes
O8 N11 O9 124.4(4) yes
O8 N11 C21 118.3(5) yes
O9 N11 C21 117.3(5) yes
O5 N12 O7 124.4(5) yes
O5 N12 C16 117.6(5) yes
O7 N12 C16 118.0(4) yes
O1 C13 O2 125.4(5) yes
O1 C13 C19 110.9(4) yes
O2 C13 C19 123.6(4) yes
C16 C14 C19 118.8(4) yes
O3 C15 N10 119.9(5) yes
O3 C15 C30 122.4(5) yes
N10 C15 C30 117.4(4) yes
N12 C16 C14 118.8(4) yes
N12 C16 C25 117.9(5) yes
C14 C16 C25 123.3(5) yes
C18 C17 C34 110.8(4) yes
C18 C17 C35 112.6(5) yes
C34 C17 C35 111.3(4) yes
O1 C18 C17 107.7(3) yes
O1 C18 C26 106.5(4) yes
C17 C18 C26 116.0(4) yes
C13 C19 C14 122.3(4) yes
C13 C19 C20 117.4(5) yes
C14 C19 C20 120.3(5) yes
C19 C20 C21 118.4(5) yes
N11 C21 C20 118.6(5) yes
N11 C21 C25 118.0(5) yes
C20 C21 C25 123.4(4) yes
C26 C22 C30 126.5(5) yes
N10 C23 C27 116.6(5) yes
N10 C23 C28 98.2(3) yes
C27 C23 C28 116.0(4) yes
O4 C24 O6 123.4(5) yes
O4 C24 N10 108.2(4) yes
O6 C24 N10 128.4(6) yes
C16 C25 C21 115.9(5) yes
C18 C26 C22 110.4(4) yes
C18 C26 C31 111.9(4) yes
C22 C26 C31 108.3(4) yes
C23 C27 C29 110.8(5) yes
C23 C27 C33 113.7(4) yes
C29 C27 C33 109.9(5) yes
O4 C28 C23 106.2(4) yes
C15 C30 C22 118.9(5) yes
C15 C30 C32 114.3(4) yes
C22 C30 C32 126.4(5) yes
C16 C14 H14 120.626 no
C19 C14 H14 120.620 no
C18 C17 H17 107.292 no
C34 C17 H17 107.299 no
C35 C17 H17 107.293 no
O1 C18 H18 108.804 no
C17 C18 H18 108.799 no
C26 C18 H18 108.811 no
C19 C20 H20 120.807 no
C21 C20 H20 120.809 no
C26 C22 H22 116.739 no
C30 C22 H22 116.746 no
N10 C23 H23 108.482 no
C27 C23 H23 108.482 no
C28 C23 H23 108.487 no
C16 C25 H25 122.059 no
C21 C25 H25 122.049 no
C18 C26 H26 108.709 no
C22 C26 H26 108.709 no
C31 C26 H26 108.711 no
C23 C27 H27 107.374 no
C29 C27 H27 107.379 no
C33 C27 H27 107.377 no
O4 C28 H28A 110.497 no
O4 C28 H28B 110.492 no
C23 C28 H28A 110.497 no
C23 C28 H28B 110.494 no
H28A C28 H28B 108.677 no
C27 C29 H29A 109.475 no
C27 C29 H29B 109.479 no
C27 C29 H29C 109.473 no
H29A C29 H29B 109.470 no
H29A C29 H29C 109.465 no
H29B C29 H29C 109.466 no
C26 C31 H31A 109.471 no
C26 C31 H31B 109.467 no
C26 C31 H31C 109.468 no
H31A C31 H31B 109.473 no
H31A C31 H31C 109.472 no
H31B C31 H31C 109.476 no
C30 C32 H32A 109.472 no
C30 C32 H32B 109.472 no
C30 C32 H32C 109.476 no
H32A C32 H32B 109.468 no
H32A C32 H32C 109.476 no
H32B C32 H32C 109.465 no
C27 C33 H33A 109.468 no
C27 C33 H33B 109.469 no
C27 C33 H33C 109.472 no
H33A C33 H33B 109.472 no
H33A C33 H33C 109.475 no
H33B C33 H33C 109.471 no
C17 C34 H34A 109.470 no
C17 C34 H34B 109.471 no
C17 C34 H34C 109.477 no
H34A C34 H34B 109.468 no
H34A C34 H34C 109.472 no
H34B C34 H34C 109.470 no
C17 C35 H35A 109.470 no
C17 C35 H35B 109.469 no
C17 C35 H35C 109.471 no
H35A C35 H35B 109.470 no
H35A C35 H35C 109.472 no
H35B C35 H35C 109.475 no

loop_
_geom_bond_atom_site_label_1
_geom_bond_atom_site_label_2
_geom_bond_distance
_geom_bond_publ_flag
O1 C13 1.343(5) yes
O1 C18 1.478(6) yes
O2 C13 1.202(6) yes
O3 C15 1.214(5) yes
O4 C24 1.355(8) yes
O4 C28 1.438(5) yes
O5 N12 1.223(5) yes
O6 C24 1.191(6) yes
O7 N12 1.218(6) yes
O8 N11 1.219(6) yes
O9 N11 1.230(7) yes
N10 C15 1.401(7) yes
N10 C23 1.470(6) yes
N10 C24 1.391(6) yes
N11 C21 1.479(6) yes
N12 C16 1.477(7) yes
C13 C19 1.496(7) yes
C14 C16 1.375(7) yes
C14 C19 1.394(7) yes
C15 C30 1.498(7) yes
C16 C25 1.384(6) yes
C17 C18 1.517(7) yes
C17 C34 1.534(7) yes
C17 C35 1.525(8) yes
C18 C26 1.526(6) yes
C19 C20 1.384(6) yes
C20 C21 1.385(8) yes
C21 C25 1.386(7) yes
C22 C26 1.511(7) yes
C22 C30 1.325(6) yes
C23 C27 1.502(6) yes
C23 C28 1.533(7) yes
C26 C31 1.527(7) yes
C27 C29 1.516(8) yes
C27 C33 1.523(8) yes
C30 C32 1.499(8) yes
C14 H14 0.950 no
C17 H17 1.000 no
C18 H18 1.000 no
C20 H20 0.950 no
C22 H22 0.950 no
C23 H23 1.000 no
C25 H25 0.950 no
C26 H26 1.000 no
C27 H27 1.000 no
C28 H28A 0.990 no
C28 H28B 0.990 no
C29 H29A 0.980 no
C29 H29B 0.980 no
C29 H29C 0.980 no
C31 H31A 0.980 no
C31 H31B 0.980 no
C31 H31C 0.980 no
C32 H32A 0.980 no
C32 H32B 0.980 no
C32 H32C 0.980 no
C33 H33A 0.980 no
C33 H33B 0.980 no
C33 H33C 0.980 no
C34 H34A 0.980 no
C34 H34B 0.980 no
C34 H34C 0.980 no
C35 H35A 0.980 no
C35 H35B 0.980 no
C35 H35C 0.980 no

loop_
_geom_contact_atom_site_label_1
_geom_contact_atom_site_label_2
_geom_contact_distance
_geom_contact_publ_flag
_geom_contact_site_symmetry_2
O1 C14 2.723(6) no .
O1 C31 2.884(5) no .
O1 C34 2.969(7) no .
O1 C35 2.893(6) no .
O2 C18 2.768(6) no .
O2 C20 2.806(7) no .
O3 C22 3.440(5) no .
O3 C23 2.777(7) no .
O3 C24 3.467(6) no .
O3 C27 3.054(7) no .
O3 C32 2.895(6) no .
O3 C33 3.499(6) no .
O4 C15 3.555(7) no .
O5 C14 2.711(6) no .
O5 C25 3.544(6) no .
O6 C15 2.907(5) no .
O6 C17 3.542(6) no .
O6 C22 3.064(6) no .
O6 C23 3.514(5) no .
O6 C28 3.423(6) no .
O6 C30 2.934(6) no .
O7 C14 3.542(7) no .
O7 C25 2.701(6) no .
O8 C20 2.723(6) no .
O8 C25 3.550(6) no .
O9 C20 3.558(7) no .
O9 C25 2.698(6) no .
N10 C22 2.899(6) no .
N10 C33 2.899(6) no .
C13 C17 3.435(7) no .
C13 C26 3.404(6) no .
C13 C31 3.410(6) no .
C13 C34 3.512(8) no .
C14 C21 2.745(6) no .
C15 C27 3.104(7) no .
C15 C33 3.295(7) no .
C16 C20 2.753(7) no .
C17 C22 3.051(6) no .
C19 C25 2.806(7) no .
C22 C24 3.188(8) no .
C24 C30 3.009(8) no .
C26 C32 3.115(7) no .
C26 C35 3.116(6) no .
C28 C29 2.923(6) no .
C28 C33 3.295(8) no .
C30 C31 3.388(7) no .
O2 O6 3.325(4) no 2_657
O2 O7 3.418(6) no 1_554
O2 C17 3.599(6) no 2_657
O2 C29 3.198(6) no 2_556
O2 C35 3.386(7) no 2_657
O3 O7 3.190(4) no 2_547
O3 N12 3.038(5) no 2_547
O3 C16 3.018(6) no 2_547
O3 C25 3.264(6) no 2_547
O3 C33 3.179(6) no 2_546
O4 O5 3.011(5) no 1_554
O4 O8 3.495(5) no 1_544
O4 O9 3.192(5) no 1_544
O4 C14 3.374(5) no 2_647
O4 C16 3.258(6) no 2_647
O4 C19 3.398(5) no 2_647
O4 C20 3.306(5) no 2_647
O4 C21 3.178(5) no 2_647
O4 C25 3.191(6) no 2_647
O5 O4 3.011(5) no 1_556
O5 O8 3.346(5) no 2_648
O5 N10 3.485(5) no 1_556
O5 N11 3.459(6) no 2_648
O5 C24 3.140(6) no 1_556
O5 C28 3.209(6) no 1_556
O6 O2 3.325(4) no 2_647
O6 O9 3.473(5) no 1_544
O6 C13 3.068(5) no 2_647
O6 C14 3.580(6) no 2_647
O6 C19 2.956(6) no 2_647
O6 C20 3.151(6) no 2_647
O7 O2 3.418(6) no 1_556
O7 O3 3.190(4) no 2_557
O7 C18 3.491(6) no 1_556
O7 C35 3.379(6) no 2_658
O8 O4 3.495(5) no 1_566
O8 O5 3.346(5) no 2_658
O8 N12 3.526(6) no 2_658
O8 C28 3.325(6) no 1_566
O8 C31 3.577(6) no 2_557
O9 O4 3.192(5) no 1_566
O9 O6 3.473(5) no 1_566
O9 N10 3.436(6) no 1_566
O9 C23 3.481(6) no 1_566
O9 C24 3.143(6) no 1_566
N10 O5 3.485(5) no 1_554
N10 O9 3.436(6) no 1_544
N11 O5 3.459(6) no 2_658
N12 O3 3.038(5) no 2_557
N12 O8 3.526(6) no 2_648
C13 O6 3.068(5) no 2_657
C14 O4 3.374(5) no 2_657
C14 O6 3.580(6) no 2_657
C16 O3 3.018(6) no 2_557
C16 O4 3.258(6) no 2_657
C17 O2 3.599(6) no 2_647
C18 O7 3.491(6) no 1_554
C19 O4 3.398(5) no 2_657
C19 O6 2.956(6) no 2_657
C19 C24 3.550(6) no 2_657
C20 O4 3.306(5) no 2_657
C20 O6 3.151(6) no 2_657
C20 C24 3.599(6) no 2_657
C21 O4 3.178(5) no 2_657
C23 O9 3.481(6) no 1_544
C24 O5 3.140(6) no 1_554
C24 O9 3.143(6) no 1_544
C24 C19 3.550(6) no 2_647
C24 C20 3.599(6) no 2_647
C25 O3 3.264(6) no 2_557
C25 O4 3.191(6) no 2_657
C28 O5 3.209(6) no 1_554
C28 O8 3.325(6) no 1_544
C29 O2 3.198(6) no 2_546
C31 O8 3.577(6) no 2_547
C33 O3 3.179(6) no 2_556
C35 O2 3.386(7) no 2_647
C35 O7 3.379(6) no 2_648
O1 H14 2.4157 no .
O1 H17 3.2717 no .
O1 H26 2.5922 no .
O1 H31A 2.5154 no .
O1 H31C 3.2562 no .
O1 H34A 2.5911 no .
O1 H34B 3.4214 no .
O1 H35A 2.5211 no .
O1 H35C 3.2649 no .
O2 H18 2.3263 no .
O2 H20 2.5186 no .
O2 H31A 3.2933 no .
O2 H31C 3.4141 no .
O2 H34A 3.1950 no .
O2 H34B 3.5865 no .
O3 H22 3.5975 no .
O3 H23 2.7578 no .
O3 H27 2.6117 no .
O3 H32B 2.8224 no .
O3 H32C 2.9166 no .
O3 H33C 2.9687 no .
O4 H23 2.7958 no .
O5 H14 2.4159 no .
O6 H17 2.5659 no .
O6 H22 2.9040 no .
O7 H25 2.4244 no .
O8 H20 2.4335 no .
O9 H25 2.4167 no .
N10 H22 2.5417 no .
N10 H27 2.8895 no .
N10 H28A 3.0850 no .
N10 H28B 2.7604 no .
N10 H33B 3.1486 no .
N10 H33C 2.5407 no .
N11 H20 2.6244 no .
N11 H25 2.6325 no .
N12 H14 2.6151 no .
N12 H25 2.6276 no .
C13 H14 2.7148 no .
C13 H18 2.4560 no .
C13 H20 2.6084 no .
C13 H31A 2.8694 no .
C13 H31C 3.5050 no .
C13 H34A 2.9101 no .
C14 H20 3.2710 no .
C14 H25 3.2871 no .
C15 H22 2.5263 no .
C15 H23 2.7736 no .
C15 H27 3.0478 no .
C15 H32A 3.3246 no .
C15 H32B 2.5982 no .
C15 H32C 2.8692 no .
C15 H33C 2.6357 no .
C17 H22 3.1766 no .
C17 H26 2.7835 no .
C18 H22 2.6610 no .
C18 H31A 2.7018 no .
C18 H31B 3.3678 no .
C18 H31C 2.7479 no .
C18 H34A 2.6496 no .
C18 H34B 2.7607 no .
C18 H34C 3.3494 no .
C18 H35A 2.6997 no .
C18 H35B 3.3657 no .
C18 H35C 2.7616 no .
C19 H31A 3.5943 no .
C20 H14 3.2684 no .
C20 H25 3.2984 no .
C22 H17 2.6705 no .
C22 H18 2.7084 no .
C22 H31A 3.3136 no .
C22 H31B 2.6558 no .
C22 H31C 2.6372 no .
C22 H32A 2.6579 no .
C22 H32B 3.2363 no .
C22 H32C 2.9842 no .
C22 H33C 3.1185 no .
C22 H35C 3.2949 no .
C23 H29A 3.3049 no .
C23 H29B 2.5505 no .
C23 H29C 2.8280 no .
C23 H33A 3.3598 no .
C23 H33B 2.7914 no .
C23 H33C 2.6880 no .
C24 H17 3.3677 no .
C24 H22 2.7893 no .
C24 H23 2.8093 no .
C24 H28A 3.0461 no .
C24 H28B 2.8154 no .
C25 H14 3.2795 no .
C25 H20 3.2909 no .
C26 H17 2.7393 no .
C26 H32A 2.7904 no .
C26 H32C 3.4627 no .
C26 H35A 3.3614 no .
C26 H35C 2.8280 no .
C27 H28A 3.0300 no .
C27 H28B 2.6335 no .
C28 H27 3.3816 no .
C28 H29B 2.8750 no .
C28 H29C 2.7949 no .
C28 H33B 3.0697 no .
C28 H33C 3.5841 no .
C29 H23 2.8013 no .
C29 H28A 2.9668 no .
C29 H28B 2.7969 no .
C29 H33A 2.6948 no .
C29 H33B 2.6574 no .
C29 H33C 3.3332 no .
C30 H17 3.4268 no .
C30 H26 2.6423 no .
C30 H31B 3.2284 no .
C30 H33C 3.2414 no .
C30 H35C 3.5779 no .
C31 H18 2.7041 no .
C31 H22 2.8727 no .
C32 H22 3.3469 no .
C32 H26 2.7156 no .
C32 H31B 3.5185 no .
C32 H35C 3.5087 no .
C33 H22 3.4059 no .
C33 H23 3.3508 no .
C33 H28B 2.9766 no .
C33 H29A 2.7740 no .
C33 H29B 3.3250 no .
C33 H29C 2.5835 no .
C34 H18 2.6253 no .
C34 H35A 2.7873 no .
C34 H35B 2.6500 no .
C34 H35C 3.3624 no .
C35 H18 3.3798 no .
C35 H26 2.7870 no .
C35 H34A 2.8224 no .
C35 H34B 3.3550 no .
C35 H34C 2.6246 no .
H14 H35A 3.1169 no .
H17 H18 2.3787 no .
H17 H22 2.6636 no .
H17 H26 3.0306 no .
H17 H34A 2.8559 no .
H17 H34B 2.2958 no .
H17 H34C 2.4172 no .
H17 H35A 2.8526 no .
H17 H35B 2.3834 no .
H17 H35C 2.3099 no .
H18 H22 2.5334 no .
H18 H26 2.8791 no .
H18 H31A 2.9533 no .
H18 H31C 2.5512 no .
H18 H34A 2.7912 no .
H18 H34B 2.5113 no .
H18 H34C 3.5542 no .
H18 H35A 3.5924 no .
H22 H26 2.8717 no .
H22 H31B 3.1933 no .
H22 H31C 2.7187 no .
H22 H32A 3.5707 no .
H22 H33B 3.4215 no .
H22 H33C 2.6067 no .
H23 H27 2.2173 no .
H23 H28A 2.2535 no .
H23 H28B 2.8510 no .
H23 H29A 3.5525 no .
H23 H29B 2.5461 no .
H23 H29C 3.3405 no .
H23 H33C 3.4963 no .
H26 H31A 2.3856 no .
H26 H31B 2.3489 no .
H26 H31C 2.8680 no .
H26 H32A 2.1271 no .
H26 H32B 3.5605 no .
H26 H32C 3.0869 no .
H26 H35A 2.9468 no .
H26 H35C 2.2897 no .
H27 H28B 3.5876 no .
H27 H29A 2.2523 no .
H27 H29B 2.4362 no .
H27 H29C 2.8358 no .
H27 H33A 2.3112 no .
H27 H33B 2.8518 no .
H27 H33C 2.3798 no .
H28A H29B 2.6178 no .
H28A H29C 2.8635 no .
H28B H29B 2.9936 no .
H28B H29C 2.3662 no .
H28B H33B 2.4864 no .
H28B H33C 3.3943 no .
H29A H33A 2.6245 no .
H29A H33B 3.0748 no .
H29B H33B 3.4978 no .
H29C H33A 2.8465 no .
H29C H33B 2.3798 no .
H29C H33C 3.4916 no .
H31B H32A 3.4576 no .
H31B H32C 3.2626 no .
H32A H35C 2.7553 no .
H34A H35A 2.7355 no .
H34A H35B 3.0543 no .
H34B H35B 3.4980 no .
H34C H35A 2.9622 no .
H34C H35B 2.3746 no .
H34C H35C 3.5044 no .
O2 H17 3.1606 no 2_657
O2 H27 3.2824 no 2_556
O2 H29A 2.4712 no 2_556
O2 H29B 3.1840 no 2_556
O2 H34C 3.0770 no 2_657
O2 H35B 2.6231 no 2_657
O3 H25 3.3883 no 2_547
O3 H33A 3.1257 no 2_546
O3 H33B 2.6086 no 2_546
O3 H33C 3.3136 no 2_546
O5 H18 3.5867 no 1_556
O5 H22 2.9081 no 1_556
O5 H28B 2.6204 no 1_556
O5 H33B 2.9525 no 1_556
O6 H20 3.2674 no 2_647
O6 H34A 2.7297 no 2_647
O7 H18 2.5196 no 1_556
O7 H22 3.3438 no 1_556
O7 H27 2.7677 no 2_557
O7 H34B 3.2016 no 1_556
O7 H35A 3.5653 no 2_658
O7 H35B 2.6361 no 2_658
O7 H35C 3.4784 no 2_658
O8 H23 2.9347 no 1_566
O8 H28A 2.6742 no 1_566
O8 H31B 2.9338 no 2_557
O8 H31C 3.4290 no 2_557
O8 H34B 3.2405 no 2_657
O9 H14 3.4238 no 2_658
O9 H23 2.8637 no 1_566
O9 H28A 3.5655 no 1_566
O9 H33A 3.1815 no 2_557
O9 H33C 3.4358 no 2_557
O9 H35A 3.3470 no 2_658
N11 H23 3.1078 no 1_566
N11 H28A 3.4762 no 1_566
N11 H31B 3.2100 no 2_557
N12 H18 3.4029 no 1_556
N12 H22 3.4323 no 1_556
N12 H27 3.5773 no 2_557
N12 H33B 3.3499 no 1_556
C13 H29A 3.2788 no 2_556
C13 H32C 3.3256 no 2_557
C14 H28B 3.3237 no 1_556
C14 H32C 3.0833 no 2_557
C14 H33B 3.5953 no 1_556
C15 H33A 3.4108 no 2_546
C15 H33B 3.3847 no 2_546
C16 H32C 3.5465 no 2_557
C19 H32C 2.8662 no 2_557
C20 H29A 3.5743 no 2_556
C20 H31B 3.2137 no 2_557
C20 H32C 3.1949 no 2_557
C21 H31B 3.3411 no 2_557
C23 H31C 3.2820 no 2_546
C25 H33C 3.5717 no 2_557
C25 H35A 3.3187 no 2_658
C25 H35B 3.5350 no 2_658
C26 H29C 3.2721 no 1_556
C27 H31C 3.3806 no 2_546
C28 H14 3.3909 no 1_554
C28 H35A 3.4527 no 1_554
C29 H26 3.1516 no 1_554
C29 H31A 3.5187 no 1_554
C29 H31B 3.3832 no 1_554
C29 H31C 3.3756 no 2_546
C29 H32A 3.4200 no 1_554
C29 H32B 3.5702 no 2_556
C29 H34C 3.5135 no 1_454
C31 H23 3.3188 no 2_556
C31 H29B 3.2324 no 2_556
C31 H29C 3.1077 no 1_556
C32 H29B 3.2658 no 1_556
C32 H31A 3.0980 no 2_547
C32 H33A 3.5985 no 2_546
C32 H33B 3.5015 no 2_546
C33 H25 3.4458 no 2_547
C33 H32B 3.1752 no 2_556
C34 H20 3.3328 no 2_647
C34 H32B 3.4122 no 2_657
C34 H33A 3.5898 no 1_656
C35 H25 3.1130 no 2_648
C35 H28A 3.3768 no 1_556
H14 O9 3.4238 no 2_648
H14 C28 3.3909 no 1_556
H14 H28B 2.4510 no 1_556
H14 H29C 3.4898 no 1_556
H14 H32C 3.4313 no 2_557
H14 H33B 3.2425 no 1_556
H17 O2 3.1606 no 2_647
H17 H20 3.1041 no 2_647
H18 O5 3.5867 no 1_554
H18 O7 2.5196 no 1_554
H18 N12 3.4029 no 1_554
H18 H27 3.5878 no 2_556
H18 H35B 3.5469 no 2_657
H20 O6 3.2674 no 2_657
H20 C34 3.3328 no 2_657
H20 H17 3.1041 no 2_657
H20 H29A 2.9529 no 2_556
H20 H31B 2.9516 no 2_557
H20 H32C 3.5980 no 2_557
H20 H34B 3.0529 no 2_657
H20 H34C 2.9211 no 2_657
H22 O5 2.9081 no 1_554
H22 O7 3.3438 no 1_554
H22 N12 3.4323 no 1_554
H23 O8 2.9347 no 1_544
H23 O9 2.8637 no 1_544
H23 N11 3.1078 no 1_544
H23 C31 3.3188 no 2_546
H23 H31B 3.4559 no 2_546
H23 H31C 2.4555 no 2_546
H25 O3 3.3883 no 2_557
H25 C33 3.4458 no 2_557
H25 C35 3.1130 no 2_658
H25 H27 3.1133 no 2_557
H25 H33A 3.0380 no 2_557
H25 H33C 3.1671 no 2_557
H25 H35A 2.6404 no 2_658
H25 H35B 2.7207 no 2_658
H26 C29 3.1516 no 1_556
H26 H28A 3.3074 no 1_556
H26 H28B 3.5275 no 1_556
H26 H29A 3.5985 no 1_556
H26 H29B 2.8829 no 1_556
H26 H29C 2.5868 no 1_556
H27 O2 3.2824 no 2_546
H27 O7 2.7677 no 2_547
H27 N12 3.5773 no 2_547
H27 H18 3.5878 no 2_546
H27 H25 3.1133 no 2_547
H27 H31C 2.9865 no 2_546
H27 H35B 3.4753 no 1_454
H28A O8 2.6742 no 1_544
H28A O9 3.5655 no 1_544
H28A N11 3.4762 no 1_544
H28A C35 3.3768 no 1_554
H28A H26 3.3074 no 1_554
H28A H32A 3.4144 no 1_554
H28A H35A 2.9938 no 1_554
H28A H35C 2.8756 no 1_554
H28B O5 2.6204 no 1_554
H28B C14 3.3237 no 1_554
H28B H14 2.4510 no 1_554
H28B H26 3.5275 no 1_554
H28B H35A 3.1581 no 1_554
H29A O2 2.4712 no 2_546
H29A C13 3.2788 no 2_546
H29A C20 3.5743 no 2_546
H29A H20 2.9529 no 2_546
H29A H26 3.5985 no 1_554
H29A H31A 3.5495 no 1_554
H29A H31B 3.1624 no 1_554
H29A H32B 3.3215 no 2_556
H29A H34C 2.6431 no 1_454
H29A H35B 3.5552 no 1_454
H29B O2 3.1840 no 2_546
H29B C31 3.2324 no 2_546
H29B C32 3.2658 no 1_554
H29B H26 2.8829 no 1_554
H29B H31A 2.8868 no 2_546
H29B H31B 3.4938 no 1_554
H29B H31C 2.7122 no 2_546
H29B H32A 2.6102 no 1_554
H29B H32C 3.0416 no 1_554
H29C C26 3.2721 no 1_554
H29C C31 3.1077 no 1_554
H29C H14 3.4898 no 1_554
H29C H26 2.5868 no 1_554
H29C H31A 2.7221 no 1_554
H29C H31B 2.9558 no 1_554
H29C H32A 3.4624 no 1_554
H29C H32B 3.0750 no 2_556
H31A C29 3.5187 no 1_556
H31A C32 3.0980 no 2_557
H31A H29A 3.5495 no 1_556
H31A H29B 2.8868 no 2_556
H31A H29C 2.7221 no 1_556
H31A H32A 3.0189 no 2_557
H31A H32B 3.0216 no 2_557
H31A H32C 2.7333 no 2_557
H31B O8 2.9338 no 2_547
H31B N11 3.2100 no 2_547
H31B C20 3.2137 no 2_547
H31B C21 3.3411 no 2_547
H31B C29 3.3832 no 1_556
H31B H20 2.9516 no 2_547
H31B H23 3.4559 no 2_556
H31B H29A 3.1624 no 1_556
H31B H29B 3.4938 no 1_556
H31B H29C 2.9558 no 1_556
H31C O8 3.4290 no 2_547
H31C C23 3.2820 no 2_556
H31C C27 3.3806 no 2_556
H31C C29 3.3756 no 2_556
H31C H23 2.4555 no 2_556
H31C H27 2.9865 no 2_556
H31C H29B 2.7122 no 2_556
H32A C29 3.4200 no 1_556
H32A H28A 3.4144 no 1_556
H32A H29B 2.6102 no 1_556
H32A H29C 3.4624 no 1_556
H32A H31A 3.0189 no 2_547
H32A H34B 3.5484 no 2_647
H32B C29 3.5702 no 2_546
H32B C33 3.1752 no 2_546
H32B C34 3.4122 no 2_647
H32B H29A 3.3215 no 2_546
H32B H29C 3.0750 no 2_546
H32B H31A 3.0216 no 2_547
H32B H33A 2.6965 no 2_546
H32B H33B 2.7984 no 2_546
H32B H34A 3.2598 no 2_647
H32B H34B 3.4492 no 2_647
H32B H34C 2.9774 no 2_647
H32C C13 3.3256 no 2_547
H32C C14 3.0833 no 2_547
H32C C16 3.5465 no 2_547
H32C C19 2.8662 no 2_547
H32C C20 3.1949 no 2_547
H32C H14 3.4313 no 2_547
H32C H20 3.5980 no 2_547
H32C H29B 3.0416 no 1_556
H32C H31A 2.7333 no 2_547
H32C H33B 3.4599 no 2_546
H33A O3 3.1257 no 2_556
H33A O9 3.1815 no 2_547
H33A C15 3.4108 no 2_556
H33A C32 3.5985 no 2_556
H33A C34 3.5898 no 1_454
H33A H25 3.0380 no 2_547
H33A H32B 2.6965 no 2_556
H33A H34A 3.4435 no 1_454
H33A H34C 2.8574 no 1_454
H33B O3 2.6086 no 2_556
H33B O5 2.9525 no 1_554
H33B N12 3.3499 no 1_554
H33B C14 3.5953 no 1_554
H33B C15 3.3847 no 2_556
H33B C32 3.5015 no 2_556
H33B H14 3.2425 no 1_554
H33B H32B 2.7984 no 2_556
H33B H32C 3.4599 no 2_556
H33C O3 3.3136 no 2_556
H33C O9 3.4358 no 2_547
H33C C25 3.5717 no 2_547
H33C H25 3.1671 no 2_547
H34A O6 2.7297 no 2_657
H34A H32B 3.2598 no 2_657
H34A H33A 3.4435 no 1_656
H34B O7 3.2016 no 1_554
H34B O8 3.2405 no 2_647
H34B H20 3.0529 no 2_647
H34B H32A 3.5484 no 2_657
H34B H32B 3.4492 no 2_657
H34B H35B 3.4943 no 2_657
H34B H35C 3.1197 no 2_657
H34C O2 3.0770 no 2_647
H34C C29 3.5135 no 1_656
H34C H20 2.9211 no 2_647
H34C H29A 2.6431 no 1_656
H34C H32B 2.9774 no 2_657
H34C H33A 2.8574 no 1_656
H35A O7 3.5653 no 2_648
H35A O9 3.3470 no 2_648
H35A C25 3.3187 no 2_648
H35A C28 3.4527 no 1_556
H35A H25 2.6404 no 2_648
H35A H28A 2.9938 no 1_556
H35A H28B 3.1581 no 1_556
H35B O2 2.6231 no 2_647
H35B O7 2.6361 no 2_648
H35B C25 3.5350 no 2_648
H35B H18 3.5469 no 2_647
H35B H25 2.7207 no 2_648
H35B H27 3.4753 no 1_656
H35B H29A 3.5552 no 1_656
H35B H34B 3.4943 no 2_647
H35C O7 3.4784 no 2_648
H35C H28A 2.8756 no 1_556
H35C H34B 3.1197 no 2_647

loop_
_geom_torsion_atom_site_label_1
_geom_torsion_atom_site_label_2
_geom_torsion_atom_site_label_3
_geom_torsion_atom_site_label_4
_geom_torsion
_geom_torsion_publ_flag
C13 O1 C18 C17 118.7(4) no
C13 O1 C18 C26 -116.2(4) no
C18 O1 C13 O2 -1.4(6) no
C18 O1 C13 C19 177.7(3) no
C24 O4 C28 C23 -19.2(4) no
C28 O4 C24 O6 -178.1(4) no
C28 O4 C24 N10 5.0(5) no
C15 N10 C23 C27 56.5(5) no
C15 N10 C23 C28 -179.0(4) no
C23 N10 C15 O3 13.0(6) no
C23 N10 C15 C30 -160.6(4) no
C15 N10 C24 O4 168.4(4) no
C15 N10 C24 O6 -8.3(7) no
C24 N10 C15 O3 -141.2(4) no
C24 N10 C15 C30 45.2(6) no
C23 N10 C24 O4 12.2(5) no
C23 N10 C24 O6 -164.5(5) no
C24 N10 C23 C27 -146.7(4) no
C24 N10 C23 C28 -22.2(5) no
O8 N11 C21 C20 0.7(6) no
O8 N11 C21 C25 179.6(4) no
O9 N11 C21 C20 -179.7(4) no
O9 N11 C21 C25 -0.7(6) no
O5 N12 C16 C14 3.7(6) no
O5 N12 C16 C25 -177.2(4) no
O7 N12 C16 C14 -176.3(4) no
O7 N12 C16 C25 2.8(6) no
O1 C13 C19 C14 0.3(5) no
O1 C13 C19 C20 -179.5(3) no
O2 C13 C19 C14 179.4(4) no
O2 C13 C19 C20 -0.3(6) no
C16 C14 C19 C13 -178.9(4) no
C16 C14 C19 C20 0.9(6) no
C19 C14 C16 N12 178.6(4) no
C19 C14 C16 C25 -0.4(6) no
O3 C15 C30 C22 -134.1(4) no
O3 C15 C30 C32 38.9(6) no
N10 C15 C30 C22 39.3(5) no
N10 C15 C30 C32 -147.6(4) no
N12 C16 C25 C21 -179.4(3) no
C14 C16 C25 C21 -0.4(6) no
C34 C17 C18 O1 -67.7(5) no
C34 C17 C18 C26 173.1(4) no
C35 C17 C18 O1 57.6(5) no
C35 C17 C18 C26 -61.5(5) no
O1 C18 C26 C22 -179.6(3) no
O1 C18 C26 C31 59.6(4) no
C17 C18 C26 C22 -59.8(5) no
C17 C18 C26 C31 179.5(4) no
C13 C19 C20 C21 179.2(4) no
C14 C19 C20 C21 -0.6(6) no
C19 C20 C21 N11 178.7(4) no
C19 C20 C21 C25 -0.2(6) no
N11 C21 C25 C16 -178.2(4) no
C20 C21 C25 C16 0.7(6) no
C26 C22 C30 C15 169.9(4) no
C26 C22 C30 C32 -2.3(7) no
C30 C22 C26 C18 137.4(4) no
C30 C22 C26 C31 -99.7(5) no
N10 C23 C27 C29 160.6(4) no
N10 C23 C27 C33 36.3(6) no
N10 C23 C28 O4 23.9(4) no
C27 C23 C28 O4 148.9(4) no
C28 C23 C27 C29 45.7(5) no
C28 C23 C27 C33 -78.6(6) no
